data_7115147
loop_
_publ_author_name
'Kim, Tae-Hyun'
'Feeder, Neil'
'Holmes, Andrew B.'
'Dokolas, Peter'
'Giles, Mark'
'Walther, Mathias'

_publ_section_title
;
 Cyclopolymerisation of an oriented 4,6-bis(4-vinylbenzyl)-myo-inositol
 orthoformate
;
_journal_issue 24
_journal_name_full 'Chemical Communications'
_journal_page_first 2419
_journal_paper_doi 10.1039/b007057m
_journal_year 2000
_chemical_formula_sum 'C25 H26 O6'
_chemical_formula_weight 422.46
_chemical_name_systematic
; 
 ? 
;
_space_group_IT_number 14
_symmetry_cell_setting monoclinic
_symmetry_space_group_name_Hall '-P 2ybc'
_symmetry_space_group_name_H-M 'P 1 21/c 1'
_atom_sites_solution_hydrogens geom
_atom_sites_solution_primary direct
_atom_sites_solution_secondary difmap
_audit_creation_method SHELXL
_cell_angle_alpha 90.00
_cell_angle_beta 99.35(4)
_cell_angle_gamma 90.00
_cell_formula_units_Z 4
_cell_length_a 6.072(6)
_cell_length_b 24.506(6)
_cell_length_c 14.217(3)
_cell_measurement_reflns_used 25
_cell_measurement_temperature 180(2)
_cell_measurement_theta_max 30
_cell_measurement_theta_min 20
_cell_volume 2087(2)
_computing_structure_refinement 'SHELXL-93 (Sheldrick, 1993)'
_computing_structure_solution 'SHELXS-86 (Sheldrick, 1990)'
_diffrn_ambient_temperature 180(2)
_diffrn_measurement_device 'Rigaku AFC7r'
_diffrn_measurement_method \w
_diffrn_radiation_monochromator graphite
_diffrn_radiation_source 'rotating anode'
_diffrn_radiation_type MoK\a
_diffrn_radiation_wavelength 0.71069
_diffrn_reflns_av_R_equivalents 0.0898
_diffrn_reflns_av_sigmaI/netI 0.1009
_diffrn_reflns_limit_h_max 7
_diffrn_reflns_limit_h_min 0
_diffrn_reflns_limit_k_max 29
_diffrn_reflns_limit_k_min -29
_diffrn_reflns_limit_l_max 16
_diffrn_reflns_limit_l_min -16
_diffrn_reflns_number 7948
_diffrn_reflns_theta_max 25.00
_diffrn_reflns_theta_min 2.89
_diffrn_standards_decay_% 0.7
_diffrn_standards_interval_count 200
_diffrn_standards_number 3
_exptl_absorpt_coefficient_mu 0.096
_exptl_absorpt_correction_type none
_exptl_crystal_colour colourless
_exptl_crystal_density_diffrn 1.344
_exptl_crystal_description plate
_exptl_crystal_F_000 896
_exptl_crystal_size_max 0.40
_exptl_crystal_size_mid 0.18
_exptl_crystal_size_min 0.10
_refine_diff_density_max 0.173
_refine_diff_density_min -0.208
_refine_diff_density_rms 0.046
_refine_ls_extinction_method none
_refine_ls_goodness_of_fit_all 1.014
_refine_ls_goodness_of_fit_obs 1.142
_refine_ls_hydrogen_treatment mixed
_refine_ls_matrix_type full
_refine_ls_number_parameters 288
_refine_ls_number_reflns 3656
_refine_ls_number_restraints 0
_refine_ls_restrained_S_all 1.015
_refine_ls_restrained_S_obs 1.142
_refine_ls_R_factor_all 0.1155
_refine_ls_R_factor_obs 0.0559
_refine_ls_shift/esd_max 0.004
_refine_ls_shift/esd_mean 0.001
_refine_ls_structure_factor_coef Fsqd
_refine_ls_weighting_details 'w=1/[\s^2^(Fo^2^)+(0.0355P)^2^+0.0000P] where P=(Fo^2^+2Fc^2^)/3'
_refine_ls_weighting_scheme calc
_refine_ls_wR_factor_all 0.1257
_refine_ls_wR_factor_obs 0.1037
_reflns_number_observed 2064
_reflns_number_total 3663
_reflns_observed_criterion >2sigma(I)
_cod_data_source_file b007057m.txt
_cod_data_source_block ah9802
_cod_depositor_comments
;
The following automatic conversions were performed:

'_symmetry_cell_setting' value 'Monoclinic' changed to 'monoclinic'
according to
/usr/data/users/saulius/automatic-downloads/retrospective/RSC/lib/dictionaries/cif_core.dic
dictionary named 'cif_core.dic' version 2.4.2 from 2011-04-26.

Automatic conversion script
Id: cif_fix_values 2281 2013-09-26 08:29:07Z andrius 

The following automatic conversions were performed:

'_refine_ls_weighting_scheme' value 'calc
w=1/[\s^2^(Fo^2^)+(0.0355P)^2^+0.0000P] where P=(Fo^2^+2Fc^2^)/3' was
changed to 'calc'. New tag '_refine_ls_weighting_details' was
created. The value of the new tag was set to
'w=1/[\s^2^(Fo^2^)+(0.0355P)^2^+0.0000P] where P=(Fo^2^+2Fc^2^)/3'.

Automatic conversion script
Id: cif_fix_values 3143 2015-03-26 13:38:13Z robertas 
;
_cod_original_cell_volume 2087.4(22)
_cod_original_sg_symbol_H-M P2(1)/c
_cod_database_code 7115147

loop_
_symmetry_equiv_pos_as_xyz
'x, y, z'
'-x, y+1/2, -z+1/2'
'-x, -y, -z'
'x, -y-1/2, z-1/2'

loop_
_atom_site_aniso_label
_atom_site_aniso_U_11
_atom_site_aniso_U_22
_atom_site_aniso_U_33
_atom_site_aniso_U_23
_atom_site_aniso_U_13
_atom_site_aniso_U_12
O1 0.0331(12) 0.0370(13) 0.0361(12) 0.0028(10) 0.0000(10) 0.0068(10)
O2 0.0302(12) 0.0363(13) 0.0398(12) -0.0003(10) 0.0113(10) 0.0031(10)
O3 0.0295(12) 0.0334(13) 0.0411(12) -0.0012(10) 0.0062(9) 0.0024(10)
O4 0.0446(14) 0.0383(15) 0.0424(13) 0.0065(11) 0.0202(11) 0.0049(12)
O5 0.0344(12) 0.0335(13) 0.0306(11) -0.0045(9) -0.0019(9) -0.0017(10)
O6 0.0311(11) 0.0335(13) 0.0309(11) 0.0061(9) 0.0045(9) 0.0043(9)
C1 0.030(2) 0.042(2) 0.039(2) -0.002(2) 0.0089(14) 0.007(2)
C2 0.029(2) 0.034(2) 0.033(2) -0.0013(14) 0.0075(13) 0.0035(14)
C3 0.026(2) 0.035(2) 0.034(2) -0.0010(14) 0.0034(13) 0.0039(14)
C4 0.034(2) 0.032(2) 0.029(2) -0.0020(13) 0.0017(14) 0.0040(14)
C5 0.034(2) 0.034(2) 0.031(2) 0.0020(14) 0.0082(14) 0.0031(14)
C6 0.024(2) 0.033(2) 0.040(2) 0.0021(15) 0.0047(14) 0.0049(14)
C7 0.033(2) 0.034(2) 0.028(2) 0.0000(13) 0.0034(14) 0.0026(14)
C8 0.031(2) 0.039(2) 0.032(2) 0.0065(14) 0.0052(13) -0.0007(15)
C9 0.027(2) 0.043(2) 0.024(2) 0.0039(14) -0.0031(13) -0.0014(15)
C10 0.027(2) 0.032(2) 0.034(2) 0.0053(14) -0.0016(13) -0.0044(14)
C11 0.032(2) 0.044(2) 0.030(2) 0.0029(15) 0.0037(14) 0.000(2)
C12 0.036(2) 0.036(2) 0.028(2) 0.0043(14) -0.0030(14) -0.0001(15)
C13 0.048(2) 0.036(2) 0.037(2) 0.014(2) -0.002(2) -0.003(2)
C14 0.035(2) 0.042(2) 0.030(2) 0.0086(15) 0.0046(14) -0.004(2)
C15 0.064(2) 0.036(2) 0.044(2) 0.003(2) -0.002(2) 0.003(2)
C16 0.136(4) 0.057(3) 0.061(3) 0.007(2) 0.032(3) 0.031(3)
C17 0.038(2) 0.042(2) 0.034(2) -0.004(2) -0.0028(14) -0.005(2)
C18 0.039(2) 0.036(2) 0.0221(15) -0.0026(13) 0.0051(13) -0.0051(15)
C19 0.036(2) 0.047(2) 0.031(2) -0.0030(15) 0.0009(15) -0.003(2)
C20 0.045(2) 0.048(2) 0.033(2) 0.002(2) 0.002(2) 0.009(2)
C21 0.058(2) 0.040(2) 0.032(2) 0.003(2) 0.009(2) 0.007(2)
C22 0.055(2) 0.041(2) 0.043(2) -0.007(2) 0.008(2) -0.009(2)
C23 0.037(2) 0.046(2) 0.036(2) -0.003(2) 0.0043(15) -0.006(2)
C24 0.082(3) 0.048(3) 0.050(2) 0.000(2) 0.012(2) 0.003(2)
C25 0.073(4) 0.048(3) 0.064(3) 0.002(3) 0.013(3) 0.027(3)
C24' 0.082(3) 0.048(3) 0.050(2) 0.000(2) 0.012(2) 0.003(2)

loop_
_atom_site_label
_atom_site_type_symbol
_atom_site_fract_x
_atom_site_fract_y
_atom_site_fract_z
_atom_site_U_iso_or_equiv
_atom_site_thermal_displace_type
_atom_site_occupancy
_atom_site_calc_flag
_atom_site_refinement_flags
_atom_site_disorder_group
O1 O -0.3580(3) 0.44243(8) -0.01601(14) 0.0360(5) Uani 1 d . .
O2 O -0.3718(3) 0.42187(9) 0.14235(13) 0.0348(5) Uani 1 d . .
O3 O -0.0565(3) 0.46203(8) 0.10057(13) 0.0346(5) Uani 1 d . .
O4 O 0.0677(4) 0.42373(10) -0.07749(14) 0.0403(6) Uani 1 d . .
H100 H 0.0067(58) 0.4591(15) -0.0781(24) 0.068(12) Uiso 1 d . .
O5 O -0.3015(3) 0.29445(8) 0.02135(13) 0.0337(5) Uani 1 d . .
O6 O 0.0827(3) 0.32063(8) 0.15409(13) 0.0319(5) Uani 1 d . .
C1 C -0.2899(5) 0.45821(13) 0.0794(2) 0.0367(8) Uani 1 d . .
H1 H -0.3535(5) 0.49515(13) 0.0882(2) 0.044 Uiso 1 calc R .
C2 C -0.2900(5) 0.36720(13) 0.1334(2) 0.0318(7) Uani 1 d . .
H2 H -0.3511(5) 0.34242(13) 0.1787(2) 0.038 Uiso 1 calc R .
C3 C -0.3723(5) 0.34892(12) 0.0309(2) 0.0319(7) Uani 1 d . .
H3 H -0.5390(5) 0.35069(12) 0.0173(2) 0.038 Uiso 1 calc R .
C4 C -0.2746(5) 0.38852(12) -0.0340(2) 0.0322(7) Uani 1 d . .
H4A H -0.3245(5) 0.37824(12) -0.1022(2) 0.039 Uiso 1 calc R .
C5 C -0.0212(5) 0.38999(13) -0.0122(2) 0.0331(7) Uani 1 d . .
H5 H 0.0368(5) 0.35209(13) -0.0173(2) 0.040 Uiso 1 calc R .
C6 C 0.0459(5) 0.40969(12) 0.0901(2) 0.0324(7) Uani 1 d . .
H6 H 0.2120(5) 0.41321(12) 0.1052(2) 0.039 Uiso 1 calc R .
C7 C -0.0356(5) 0.37039(12) 0.1598(2) 0.0320(7) Uani 1 d . .
H7 H 0.0035(5) 0.38546(12) 0.2258(2) 0.038 Uiso 1 calc R .
C8 C 0.0339(5) 0.27944(12) 0.2184(2) 0.0339(7) Uani 1 d . .
H8A H -0.1242(5) 0.26817(12) 0.2016(2) 0.041 Uiso 1 calc R .
H8B H 0.0569(5) 0.29410(12) 0.2842(2) 0.041 Uiso 1 calc R .
C9 C 0.1828(5) 0.23110(13) 0.2136(2) 0.0322(7) Uani 1 d . .
C10 C 0.3678(5) 0.23268(13) 0.1684(2) 0.0317(7) Uani 1 d . .
H10 H 0.4058(5) 0.26572(13) 0.1399(2) 0.038 Uiso 1 calc R .
C11 C 0.4989(5) 0.18655(13) 0.1640(2) 0.0352(8) Uani 1 d . .
H11 H 0.6251(5) 0.18869(13) 0.1325(2) 0.042 Uiso 1 calc R .
C12 C 0.4499(5) 0.13742(13) 0.2046(2) 0.0344(8) Uani 1 d . .
C13 C 0.2642(5) 0.13608(13) 0.2510(2) 0.0415(8) Uani 1 d . .
H13 H 0.2266(5) 0.10319(13) 0.2801(2) 0.050 Uiso 1 calc R .
C14 C 0.1348(5) 0.18195(13) 0.2552(2) 0.0355(8) Uani 1 d . .
H14 H 0.0094(5) 0.18001(13) 0.2872(2) 0.043 Uiso 1 calc R .
C15 C 0.5938(6) 0.08932(14) 0.1978(2) 0.0494(9) Uani 1 d . .
H15 H 0.7150(6) 0.09407(14) 0.1639(2) 0.059 Uiso 1 calc R .
C16 C 0.5709(8) 0.0413(2) 0.2334(3) 0.0829(15) Uani 1 d . .
H16A H 0.4522(8) 0.0344(2) 0.2679(3) 0.099 Uiso 1 calc R .
H16B H 0.6728(8) 0.0130(2) 0.2250(3) 0.099 Uiso 1 calc R .
C17 C -0.4134(5) 0.26617(13) -0.0604(2) 0.0390(8) Uani 1 d . .
H17A H -0.4070(5) 0.28783(13) -0.1186(2) 0.047 Uiso 1 calc R .
H17B H -0.5722(5) 0.26052(13) -0.0546(2) 0.047 Uiso 1 calc R .
C18 C -0.3008(5) 0.21240(13) -0.0666(2) 0.0325(7) Uani 1 d . .
C19 C -0.0809(5) 0.20448(14) -0.0235(2) 0.0385(8) Uani 1 d . .
H19 H -0.0009(5) 0.23374(14) 0.0100(2) 0.046 Uiso 1 calc R .
C20 C 0.0224(6) 0.15509(14) -0.0287(2) 0.0425(8) Uani 1 d . .
H20 H 0.1722(6) 0.15070(14) 0.0022(2) 0.051 Uiso 1 calc R .
C21 C -0.0865(6) 0.11130(14) -0.0780(2) 0.0434(9) Uani 1 d . .
C22 C -0.3065(6) 0.11933(14) -0.1218(2) 0.0463(9) Uani 1 d . .
H22 H -0.3853(6) 0.09029(14) -0.1565(2) 0.056 Uiso 1 calc R .
C23 C -0.4118(5) 0.16889(13) -0.1155(2) 0.0398(8) Uani 1 d . .
H23 H -0.5626(5) 0.17322(13) -0.1452(2) 0.048 Uiso 1 calc R .
C24 C 0.0246(7) 0.0585(2) -0.0842(3) 0.0601(11) Uani 0.75 d P 1
H24 H -0.0601(7) 0.0312(2) -0.1214(3) 0.072 Uiso 0.75 calc PR 1
C25 C 0.2285(9) 0.0444(2) -0.0441(3) 0.0617(15) Uani 0.75 d P 1
H25A H 0.3212(9) 0.0700(2) -0.0061(3) 0.074 Uiso 0.75 calc PR 1
H25B H 0.2824(9) 0.0087(2) -0.0534(3) 0.074 Uiso 0.75 calc PR 1
C24' C 0.0246(7) 0.0585(2) -0.0842(3) 0.0601(11) Uani 0.25 d P 2
H24' H 0.1685(45) 0.0544(11) -0.0470(17) 0.072 Uiso 0.25 calc PR 2
C25' C -0.0549(45) 0.0166(11) -0.1357(17) 0.146(10) Uiso 0.25 d P 2
H25C H -0.1982(45) 0.0187(11) -0.1741(17) 0.176 Uiso 0.25 calc PR 2
H25D H 0.0305(45) -0.0159(11) -0.1348(17) 0.176 Uiso 0.25 calc PR 2

loop_
_atom_type_symbol
_atom_type_description
_atom_type_scat_dispersion_real
_atom_type_scat_dispersion_imag
_atom_type_scat_source
C C 0.0033 0.0016 'International Tables Vol C Tables 4.2.6.8 and 6.1.1.4'
H H 0.0000 0.0000 'International Tables Vol C Tables 4.2.6.8 and 6.1.1.4'
O O 0.0106 0.0060 'International Tables Vol C Tables 4.2.6.8 and 6.1.1.4'

loop_
_geom_angle_atom_site_label_1
_geom_angle_atom_site_label_2
_geom_angle_atom_site_label_3
_geom_angle
C1 O1 C4 111.3(2)
C1 O2 C2 111.6(2)
C1 O3 C6 110.8(2)
C5 O4 H100 110.7(21)
C3 O5 C17 115.1(2)
C7 O6 C8 114.2(2)
O3 C1 O1 110.7(2)
O3 C1 O2 110.8(2)
O1 C1 O2 111.1(2)
O3 C1 H1 108.1(2)
O1 C1 H1 108.1(2)
O2 C1 H1 108.1(2)
O2 C2 C3 107.0(2)
O2 C2 C7 106.2(2)
C3 C2 C7 114.2(2)
O2 C2 H2 109.76(15)
C3 C2 H2 109.8(2)
C7 C2 H2 109.8(2)
O5 C3 C4 112.8(2)
O5 C3 C2 108.1(2)
C4 C3 C2 106.9(2)
O5 C3 H3 109.63(15)
C4 C3 H3 109.6(2)
C2 C3 H3 109.6(2)
O1 C4 C5 108.2(2)
O1 C4 C3 107.0(2)
C5 C4 C3 111.9(2)
O1 C4 H4A 109.90(14)
C5 C4 H4A 109.9(2)
C3 C4 H4A 109.9(2)
O4 C5 C4 111.2(2)
O4 C5 C6 111.7(3)
C4 C5 C6 107.8(2)
O4 C5 H5 108.7(2)
C4 C5 H5 108.7(2)
C6 C5 H5 108.7(2)
O3 C6 C7 107.7(2)
O3 C6 C5 109.1(2)
C7 C6 C5 110.9(2)
O3 C6 H6 109.70(15)
C7 C6 H6 109.7(2)
C5 C6 H6 109.7(2)
O6 C7 C6 106.5(2)
O6 C7 C2 116.1(2)
C6 C7 C2 107.1(2)
O6 C7 H7 108.96(14)
C6 C7 H7 109.0(2)
C2 C7 H7 109.0(2)
O6 C8 C9 109.9(2)
O6 C8 H8A 109.69(14)
C9 C8 H8A 109.7(2)
O6 C8 H8B 109.69(15)
C9 C8 H8B 109.7(2)
H8A C8 H8B 108.2
C10 C9 C14 117.6(3)
C10 C9 C8 122.8(3)
C14 C9 C8 119.6(3)
C9 C10 C11 120.8(3)
C9 C10 H10 119.6(2)
C11 C10 H10 119.6(2)
C12 C11 C10 121.6(3)
C12 C11 H11 119.2(2)
C10 C11 H11 119.2(2)
C11 C12 C13 117.5(3)
C11 C12 C15 119.6(3)
C13 C12 C15 122.9(3)
C14 C13 C12 120.7(3)
C14 C13 H13 119.6(2)
C12 C13 H13 119.6(2)
C13 C14 C9 121.8(3)
C13 C14 H14 119.1(2)
C9 C14 H14 119.1(2)
C16 C15 C12 126.5(4)
C16 C15 H15 116.7(3)
C12 C15 H15 116.7(2)
C15 C16 H16A 120.0(3)
C15 C16 H16B 120.0(3)
H16A C16 H16B 120.0
O5 C17 C18 108.3(2)
O5 C17 H17A 110.0(2)
C18 C17 H17A 110.0(2)
O5 C17 H17B 110.0(2)
C18 C17 H17B 110.0(2)
H17A C17 H17B 108.4
C23 C18 C19 117.9(3)
C23 C18 C17 121.2(3)
C19 C18 C17 120.9(3)
C20 C19 C18 121.0(3)
C20 C19 H19 119.5(2)
C18 C19 H19 119.5(2)
C19 C20 C21 121.7(3)
C19 C20 H20 119.2(2)
C21 C20 H20 119.2(2)
C20 C21 C22 117.4(3)
C20 C21 C24' 121.7(3)
C22 C21 C24' 120.9(3)
C20 C21 C24 121.7(3)
C22 C21 C24 120.9(3)
C23 C22 C21 121.0(3)
C23 C22 H22 119.5(2)
C21 C22 H22 119.5(2)
C22 C23 C18 121.0(3)
C22 C23 H23 119.5(2)
C18 C23 H23 119.5(2)
C25 C24 C21 127.7(4)
C25 C24 H24 116.1(3)
C21 C24 H24 116.1(2)
C24 C25 H25A 120.0(3)
C24 C25 H25B 120.0(3)
H25A C25 H25B 120.0
C25' C24' C21 126.4(13)
C25' C24' H24' 116.8(25)
C21 C24' H24' 116.8(16)
C24' C25' H25C 120.0(13)
C24' C25' H25D 120.0(13)
H25C C25' H25D 120.0

loop_
_geom_bond_atom_site_label_1
_geom_bond_atom_site_label_2
_geom_bond_distance
O1 C1 1.407(3)
O1 C4 1.452(3)
O2 C1 1.409(3)
O2 C2 1.442(3)
O3 C1 1.403(4)
O3 C6 1.444(3)
O4 C5 1.414(3)
O4 H100 0.94(4)
O5 C3 1.416(3)
O5 C17 1.427(3)
O6 C7 1.424(3)
O6 C8 1.425(3)
C1 H1 1.00
C2 C3 1.528(4)
C2 C7 1.531(4)
C2 H2 1.00
C3 C4 1.524(4)
C3 H3 1.00
C4 C5 1.520(4)
C4 H4A 1.00
C5 C6 1.523(4)
C5 H5 1.00
C6 C7 1.522(4)
C6 H6 1.00
C7 H7 1.00
C8 C9 1.499(4)
C8 H8A 0.99
C8 H8B 0.99
C9 C10 1.382(4)
C9 C14 1.393(4)
C10 C11 1.390(4)
C10 H10 0.95
C11 C12 1.388(4)
C11 H11 0.95
C12 C13 1.396(4)
C12 C15 1.480(5)
C13 C14 1.378(4)
C13 H13 0.95
C14 H14 0.95
C15 C16 1.298(5)
C15 H15 0.95
C16 H16A 0.95
C16 H16B 0.95
C17 C18 1.494(4)
C17 H17A 0.99
C17 H17B 0.99
C18 C23 1.387(4)
C18 C19 1.389(4)
C19 C20 1.371(4)
C19 H19 0.95
C20 C21 1.389(4)
C20 H20 0.95
C21 C22 1.393(5)
C21 C24' 1.469(5)
C21 C24 1.469(5)
C22 C23 1.382(4)
C22 H22 0.95
C23 H23 0.95
C24 C25 1.322(6)
C24 H24 0.95
C25 H25A 0.95
C25 H25B 0.95
C24' C25' 1.31(2)
C24' H24' 0.95(3)
C25' H25C 0.95
C25' H25D 0.95

loop_
_geom_torsion_atom_site_label_1
_geom_torsion_atom_site_label_2
_geom_torsion_atom_site_label_3
_geom_torsion_atom_site_label_4
_geom_torsion
C6 O3 C1 O1 -62.4(3)
C6 O3 C1 O2 61.3(3)
C4 O1 C1 O3 62.8(3)
C4 O1 C1 O2 -60.7(3)
C2 O2 C1 O3 -62.6(3)
C2 O2 C1 O1 60.9(3)
C1 O2 C2 C3 -60.8(3)
C1 O2 C2 C7 61.5(3)
C17 O5 C3 C4 -78.4(3)
C17 O5 C3 C2 163.5(2)
O2 C2 C3 O5 -177.7(2)
C7 C2 C3 O5 65.1(3)
O2 C2 C3 C4 60.5(3)
C7 C2 C3 C4 -56.7(3)
C1 O1 C4 C5 -59.8(3)
C1 O1 C4 C3 60.9(3)
O5 C3 C4 O1 -179.3(2)
C2 C3 C4 O1 -60.5(3)
O5 C3 C4 C5 -60.9(3)
C2 C3 C4 C5 57.8(3)
O1 C4 C5 O4 -66.8(3)
C3 C4 C5 O4 175.6(2)
O1 C4 C5 C6 56.0(3)
C3 C4 C5 C6 -61.6(3)
C1 O3 C6 C7 -60.8(3)
C1 O3 C6 C5 59.7(3)
O4 C5 C6 O3 66.1(3)
C4 C5 C6 O3 -56.4(3)
O4 C5 C6 C7 -175.5(2)
C4 C5 C6 C7 62.0(3)
C8 O6 C7 C6 177.4(2)
C8 O6 C7 C2 -63.5(3)
O3 C6 C7 O6 -175.0(2)
C5 C6 C7 O6 65.7(3)
O3 C6 C7 C2 60.2(3)
C5 C6 C7 C2 -59.1(3)
O2 C2 C7 O6 -178.8(2)
C3 C2 C7 O6 -61.1(3)
O2 C2 C7 C6 -60.0(3)
C3 C2 C7 C6 57.7(3)
C7 O6 C8 C9 -174.4(2)
O6 C8 C9 C10 12.6(4)
O6 C8 C9 C14 -166.9(2)
C14 C9 C10 C11 0.7(4)
C8 C9 C10 C11 -178.8(3)
C9 C10 C11 C12 -0.1(4)
C10 C11 C12 C13 -0.5(4)
C10 C11 C12 C15 179.7(3)
C11 C12 C13 C14 0.5(4)
C15 C12 C13 C14 -179.7(3)
C12 C13 C14 C9 0.1(5)
C10 C9 C14 C13 -0.7(4)
C8 C9 C14 C13 178.8(3)
C11 C12 C15 C16 178.8(4)
C13 C12 C15 C16 -0.9(6)
C3 O5 C17 C18 173.0(2)
O5 C17 C18 C23 157.0(3)
O5 C17 C18 C19 -23.1(4)
C23 C18 C19 C20 -0.5(4)
C17 C18 C19 C20 179.6(3)
C18 C19 C20 C21 0.9(5)
C19 C20 C21 C22 -0.4(5)
C19 C20 C21 C24' 179.5(3)
C19 C20 C21 C24 179.5(3)
C20 C21 C22 C23 -0.5(5)
C24' C21 C22 C23 179.6(3)
C24 C21 C22 C23 179.6(3)
C21 C22 C23 C18 0.9(5)
C19 C18 C23 C22 -0.4(4)
C17 C18 C23 C22 179.5(3)
C20 C21 C24 C25 2.3(6)
C22 C21 C24 C25 -177.7(4)
C24' C21 C24 C25 0.0(1000)
C20 C21 C24' C25' -173.2(14)
C22 C21 C24' C25' 6.8(15)
C24 C21 C24' C25' 0.0(1000)
